data_2011378
loop_
_publ_author_name
'Virovets, Alexander V.'
'Konchenko, Sergey N.'

_publ_section_title
;
 Redetermination of
 hexacarbonyl(\h^5^-cyclopentadienyl)bis(\m~3~-selenido)diiron(II)cobalt(II)
;
_journal_issue 9
_journal_name_full 'Acta Crystallographica Section C'
_journal_page_first e383
_journal_page_last e384
_journal_paper_doi 10.1107/S0108270100011033
_journal_volume 56
_journal_year 2000
_chemical_formula_iupac '[Co Fe2 Se2 (C5 H5) (CO)6]'
_chemical_formula_structural 'Fe2 (Co (C5 H5)) Se2 (C O)6'
_chemical_formula_sum 'C11 H5 Co Fe2 O6 Se2'
_chemical_formula_weight 561.70
_chemical_name_common none
_chemical_name_systematic
;
Bis(\m3-seleno)(\h^5^-cyclopentadienyl)hexacarbonyldiironcobalt
;
_space_group_IT_number 15
_symmetry_cell_setting monoclinic
_symmetry_space_group_name_Hall '-C 2yc'
_symmetry_space_group_name_H-M 'C 1 2/c 1'
_audit_creation_method SHELXL-97
_cell_angle_alpha 90.00
_cell_angle_beta 111.751(9)
_cell_angle_gamma 90.00
_cell_formula_units_Z 8
_cell_length_a 34.992(4)
_cell_length_b 6.6249(6)
_cell_length_c 14.651(2)
_cell_measurement_reflns_used 24
_cell_measurement_temperature 293(2)
_cell_measurement_theta_max 14
_cell_measurement_theta_min 9
_cell_volume 3154.6(7)
_computing_cell_refinement CD4CA0
_computing_data_collection 'CD4CA0 in CAD-4 User's Manual (Enraf-Nonius, 1985)'
_computing_data_reduction 'XCAD (local program)'
_computing_structure_refinement 'SHELXL97 (Sheldrick, 1997)'
_computing_structure_solution 'SHELXS97 (Sheldrick, 1990)'
_diffrn_ambient_temperature 293(2)
_diffrn_measured_fraction_theta_full 1.000
_diffrn_measured_fraction_theta_max 1.000
_diffrn_measurement_device_type 'Enraf-Nonius CAD-4'
_diffrn_measurement_method \w
_diffrn_radiation_monochromator graphite
_diffrn_radiation_source 'fine-focus sealed tube'
_diffrn_radiation_type MoK\a
_diffrn_radiation_wavelength .71069
_diffrn_reflns_av_R_equivalents .0543
_diffrn_reflns_av_sigmaI/netI .1290
_diffrn_reflns_limit_h_max 41
_diffrn_reflns_limit_h_min 0
_diffrn_reflns_limit_k_max 7
_diffrn_reflns_limit_k_min 0
_diffrn_reflns_limit_l_max 16
_diffrn_reflns_limit_l_min -17
_diffrn_reflns_number 2811
_diffrn_reflns_theta_full 24.97
_diffrn_reflns_theta_max 24.97
_diffrn_reflns_theta_min 1.25
_diffrn_standards_decay_% 0
_diffrn_standards_interval_time 60
_diffrn_standards_number 3
_exptl_absorpt_coefficient_mu 7.490
_exptl_absorpt_correction_T_max .473
_exptl_absorpt_correction_T_min .141
_exptl_absorpt_correction_type '\y scan'
_exptl_absorpt_process_details '(modified CADDAT; unpublished)'
_exptl_crystal_colour black
_exptl_crystal_density_diffrn 2.365
_exptl_crystal_density_method 'not measured'
_exptl_crystal_description plate
_exptl_crystal_F_000 2128
_exptl_crystal_size_max .28
_exptl_crystal_size_mid .24
_exptl_crystal_size_min .10
_refine_diff_density_max .446
_refine_diff_density_min -.387
_refine_ls_extinction_coef .00086(2)
_refine_ls_extinction_method SHELXL97
_refine_ls_goodness_of_fit_ref .693
_refine_ls_hydrogen_treatment constr
_refine_ls_matrix_type full
_refine_ls_number_parameters 200
_refine_ls_number_reflns 2765
_refine_ls_number_restraints 0
_refine_ls_restrained_S_all .693
_refine_ls_R_factor_all .105
_refine_ls_R_factor_gt .028
_refine_ls_shift/su_max .001
_refine_ls_shift/su_mean .000
_refine_ls_structure_factor_coef Fsqd
_refine_ls_weighting_details 'calc w = 1/[\s^2^(Fo^2^)+(0.0086P)^2^] where P = (Fo^2^+2Fc^2^)/3'
_refine_ls_weighting_scheme calc
_refine_ls_wR_factor_ref .062
_reflns_number_gt 1297
_reflns_number_total 2765
_reflns_threshold_expression I>2\s(I)
_cod_data_source_file qd0023.cif
_cod_data_source_block II
_cod_original_cell_volume 3154.6(6)
_cod_original_sg_symbol_H-M 'C 2/c'
_cod_database_code 2011378
_cod_database_fobs_code 2011378

loop_
_symmetry_equiv_pos_as_xyz
'x, y, z'
'-x, y, -z+1/2'
'x+1/2, y+1/2, z'
'-x+1/2, y+1/2, -z+1/2'
'-x, -y, -z'
'x, -y, z-1/2'
'-x+1/2, -y+1/2, -z'
'x+1/2, -y+1/2, z-1/2'

loop_
_atom_site_label
_atom_site_fract_x
_atom_site_fract_y
_atom_site_fract_z
_atom_site_U_iso_or_equiv
_atom_site_adp_type
_atom_site_calc_flag
_atom_site_refinement_flags
_atom_site_occupancy
_atom_site_disorder_assembly
_atom_site_disorder_group
_atom_site_type_symbol
Se1 .36522(2) .46957(13) .26378(7) .0571(3) Uani d . 1 . . Se
Se2 .38477(2) .03782(13) .21130(6) .0536(3) Uani d . 1 . . Se
Fe1 .42834(3) .31257(19) .28455(9) .0547(4) Uani d . 1 . . Fe
Fe2 .32176(3) .21218(18) .16993(9) .0535(4) Uani d . 1 . . Fe
Co1 .37387(3) .16751(16) .34428(8) .0497(3) Uani d . 1 . . Co
C1CP .3942(3) -.0546(16) .4470(6) .080(3) Uani d . 1 . . C
H1CP .4111 -.1615 .4450 .080 Uiso calc R 1 . . H
C2CP .4074(3) .1320(17) .4925(6) .074(3) Uani d . 1 . . C
H2CP .4345 .1715 .5261 .074 Uiso calc R 1 . . H
C3CP .3720(3) .2488(15) .4781(6) .071(3) Uani d . 1 . . C
H3CP .3714 .3805 .4995 .071 Uiso calc R 1 . . H
C4CP .3383(3) .1309(17) .4259(6) .075(3) Uani d . 1 . . C
H4CP .3110 .1700 .4078 .075 Uiso calc R 1 . . H
C5CP .3514(4) -.0521(15) .4053(7) .079(3) Uani d . 1 . . C
H5CP .3346 -.1562 .3697 .079 Uiso calc R 1 . . H
C11 .4543(3) .5102(14) .3704(7) .066(3) Uani d . 1 . . C
O11 .4704(2) .6341(10) .4234(5) .099(3) Uani d . 1 . . O
C12 .4702(3) .1396(13) .3360(7) .065(3) Uani d . 1 . . C
O12 .49759(18) .0334(10) .3689(6) .114(3) Uani d . 1 . . O
C13 .4397(3) .3972(14) .1843(8) .072(3) Uani d . 1 . . C
O13 .4477(2) .4501(12) .1198(5) .105(3) Uani d . 1 . . O
C21 .2961(3) -.0267(15) .1335(7) .068(3) Uani d . 1 . . C
O21 .2804(2) -.1784(10) .1096(5) .095(2) Uani d . 1 . . O
C22 .3106(3) .3185(14) .0535(6) .063(3) Uani d . 1 . . C
O22 .30208(19) .3936(10) -.0225(5) .087(2) Uani d . 1 . . O
C23 .2808(3) .3230(14) .1959(6) .069(3) Uani d . 1 . . C
O23 .25415(19) .3949(10) .2146(5) .098(3) Uani d . 1 . . O

loop_
_atom_site_aniso_label
_atom_site_aniso_U_11
_atom_site_aniso_U_22
_atom_site_aniso_U_33
_atom_site_aniso_U_12
_atom_site_aniso_U_13
_atom_site_aniso_U_23
Se1 .0448(6) .0457(6) .0756(6) .0039(5) .0164(5) -.0018(5)
Se2 .0463(5) .0540(6) .0605(6) .0049(5) .0197(5) -.0054(5)
Fe1 .0399(7) .0547(9) .0666(9) .0028(7) .0165(6) .0060(7)
Fe2 .0403(7) .0562(9) .0591(8) .0017(7) .0129(6) -.0025(7)
Co1 .0455(7) .0493(7) .0536(7) .0006(6) .0175(6) -.0033(6)
C1CP .097(9) .070(8) .069(7) .027(7) .025(7) .008(6)
C2CP .061(7) .103(9) .049(6) .008(7) .010(5) .008(6)
C3CP .071(7) .081(7) .058(6) .006(7) .019(6) -.014(6)
C4CP .063(7) .101(9) .065(7) .006(7) .029(6) .008(7)
C5CP .106(10) .057(7) .088(8) -.014(7) .053(8) -.004(6)
C11 .045(6) .068(8) .076(7) .012(6) .014(5) .013(6)
O11 .078(5) .091(6) .110(6) -.016(4) .011(5) -.034(5)
C12 .055(6) .055(6) .088(7) -.014(5) .028(6) .001(6)
O12 .052(4) .087(6) .183(8) .024(4) .020(5) .046(5)
C13 .049(6) .070(7) .105(9) .012(5) .036(6) .019(6)
O13 .093(5) .126(7) .112(6) .024(5) .057(5) .034(5)
C21 .036(5) .079(8) .077(7) .015(6) .006(5) .007(7)
O21 .077(5) .075(5) .116(6) -.024(4) .015(4) -.008(5)
C22 .051(6) .075(7) .061(6) .007(5) .020(5) .002(6)
O22 .077(5) .091(5) .083(5) .006(4) .017(4) .005(4)
C23 .056(6) .057(6) .076(7) -.007(6) .004(5) -.009(5)
O23 .064(5) .108(6) .129(6) .020(4) .045(5) -.001(5)

loop_
_atom_type_symbol
_atom_type_description
_atom_type_scat_dispersion_real
_atom_type_scat_dispersion_imag
_atom_type_scat_source
C C .0033 .0016 'International Tables Vol C Tables 4.2.6.8 and 6.1.1.4'
H H .0000 .0000 'International Tables Vol C Tables 4.2.6.8 and 6.1.1.4'
O O .0106 .0060 'International Tables Vol C Tables 4.2.6.8 and 6.1.1.4'
Fe Fe .3463 .8444 'International Tables Vol C Tables 4.2.6.8 and 6.1.1.4'
Co Co .3494 .9721 'International Tables Vol C Tables 4.2.6.8 and 6.1.1.4'
Se Se -.0929 2.2259 'International Tables Vol C Tables 4.2.6.8 and 6.1.1.4'

loop_
_geom_angle_atom_site_label_1
_geom_angle_atom_site_label_2
_geom_angle_atom_site_label_3
_geom_angle
_geom_angle_publ_flag
Fe1 Se1 Fe2 97.30(5) yes
Co1 Se1 Fe1 66.94(5) yes
Co1 Se1 Fe2 66.50(5) yes
Fe2 Se2 Fe1 97.11(5) yes
Co1 Se2 Fe1 66.84(5) yes
Co1 Se2 Fe2 66.43(5) yes
Se1 Fe1 Se2 82.25(5) yes
Se1 Fe1 Co1 55.19(4) yes
Se2 Fe1 Co1 55.19(4) yes
C11 Fe1 Se1 88.6(3) yes
C11 Fe1 Se2 161.2(3) yes
C11 Fe1 Co1 106.2(3) yes
C12 Fe1 Se1 156.6(3) yes
C12 Fe1 Se2 89.3(3) yes
C12 Fe1 Co1 102.3(3) yes
C12 Fe1 C11 92.8(4) no
C13 Fe1 Se1 104.1(3) yes
C13 Fe1 Se2 100.1(3) yes
C13 Fe1 Co1 146.8(3) yes
C13 Fe1 C11 98.0(4) no
C13 Fe1 C12 98.8(4) no
Se1 Fe2 Se2 82.24(5) yes
Se1 Fe2 Co1 55.38(4) yes
Se2 Fe2 Co1 55.40(4) yes
C21 Fe2 Se1 162.1(3) no
C21 Fe2 Se2 87.8(3) no
C21 Fe2 Co1 106.8(3) no
C22 Fe2 Se1 98.1(3) no
C22 Fe2 Se2 107.2(3) no
C22 Fe2 Co1 147.4(3) no
C22 Fe2 C21 99.1(4) no
C22 Fe2 C23 97.9(4) no
C23 Fe2 Se1 88.5(3) no
C23 Fe2 Se2 154.2(3) no
C23 Fe2 Co1 99.7(3) no
C23 Fe2 C21 94.2(4) no
Se1 Co1 Se2 85.49(5) no
Se1 Co1 Fe1 57.86(4) no
Se1 Co1 Fe2 58.12(4) no
Se2 Co1 Fe1 57.97(4) no
Se2 Co1 Fe2 58.17(4) no
Fe2 Co1 Fe1 87.74(5) no
C1CP Co1 Se1 163.3(3) no
C1CP Co1 Se2 103.6(3) no
C1CP Co1 Fe1 115.0(3) no
C1CP Co1 Fe2 138.6(3) no
C1CP Co1 C2CP 39.9(3) no
C1CP Co1 C3CP 67.1(4) no
C1CP Co1 C4CP 66.5(4) no
C2CP Co1 Se1 123.9(3) no
C2CP Co1 Se2 130.1(3) no
C2CP Co1 Fe1 101.4(3) no
C2CP Co1 Fe2 170.1(3) no
C3CP Co1 Se1 102.6(3) no
C3CP Co1 Se2 169.9(3) no
C3CP Co1 Fe1 121.2(3) no
C3CP Co1 Fe2 131.4(3) no
C3CP Co1 C2CP 40.0(3) no
C4CP Co1 Se1 114.5(3) no
C4CP Co1 Se2 141.9(3) no
C4CP Co1 Fe1 160.1(3) no
C4CP Co1 Fe2 103.7(3) no
C4CP Co1 C2CP 66.5(3) no
C4CP Co1 C3CP 39.5(3) no
C5CP Co1 Se1 149.6(3) no
C5CP Co1 Se2 108.8(3) no
C5CP Co1 Fe1 152.3(3) no
C5CP Co1 Fe2 106.1(3) no
C5CP Co1 C1CP 40.3(3) no
C5CP Co1 C2CP 67.3(4) no
C5CP Co1 C3CP 67.1(4) no
C5CP Co1 C4CP 39.5(3) no
C2CP C1CP Co1 71.2(5) no
C5CP C1CP Co1 69.0(5) no
C5CP C1CP C2CP 108.0(9) no
C1CP C2CP Co1 68.9(5) no
C1CP C2CP C3CP 107.3(9) no
C3CP C2CP Co1 69.7(5) no
C2CP C3CP Co1 70.3(5) no
C4CP C3CP Co1 69.4(5) no
C4CP C3CP C2CP 107.1(9) no
C3CP C4CP Co1 71.1(5) no
C5CP C4CP Co1 69.4(5) no
C5CP C4CP C3CP 109.7(9) no
C1CP C5CP Co1 70.7(6) no
C4CP C5CP Co1 71.1(5) no
C4CP C5CP C1CP 107.8(10) no
O11 C11 Fe1 179.5(10) no
O12 C12 Fe1 178.3(8) no
O13 C13 Fe1 178.8(9) no
O21 C21 Fe2 178.8(10) no
O22 C22 Fe2 177.1(9) no
O23 C23 Fe2 178.9(9) no

loop_
_geom_bond_atom_site_label_1
_geom_bond_atom_site_label_2
_geom_bond_site_symmetry_2
_geom_bond_distance
_geom_bond_publ_flag
Se1 Fe1 . 2.3569(14) yes
Se1 Fe2 . 2.3583(15) yes
Se1 Co1 . 2.2853(14) yes
Se2 Fe1 . 2.3615(15) yes
Se2 Fe2 . 2.3605(14) yes
Se2 Co1 . 2.2870(13) yes
Fe1 Co1 . 2.5610(16) yes
Fe1 C11 . 1.810(10) yes
Fe1 C12 . 1.792(9) yes
Fe1 C13 . 1.750(10) yes
Fe2 Co1 . 2.5467(16) yes
Fe2 C21 . 1.800(10) yes
Fe2 C22 . 1.751(9) yes
Fe2 C23 . 1.773(9) yes
Co1 C1CP . 2.035(9) yes
Co1 C2CP . 2.064(8) yes
Co1 C3CP . 2.057(8) yes
Co1 C4CP . 2.035(8) yes
Co1 C5CP . 2.014(9) yes
C1CP C2CP . 1.399(11) no
C1CP C5CP . 1.395(11) no
C2CP C3CP . 1.409(11) no
C3CP C4CP . 1.384(11) no
C4CP C5CP . 1.368(11) no
C11 O11 . 1.127(9) no
C12 O12 . 1.140(9) no
C13 O13 . 1.135(9) no
C21 O21 . 1.138(10) no
C22 O22 . 1.153(8) no
C23 O23 . 1.166(9) no
